data_7700895
loop_
_publ_author_name
'Busch, Jasmin M.'
'Zink, Daniel M.'
'Di Martino-Fumo, Patrick'
'Rehak, Florian R.'
'Boden, Pit'
'Steiger, Sophie'
'Fuhr, Olaf'
'Nieger, Martin'
'Klopper, Wim'
'Gerhards, Markus'
'Br\"ase, Stefan'

_publ_section_title
;
 Highly soluble fluorine containing Cu(i) AlkylPyrPhos TADF complexes.
;
_journal_issue 41
_journal_name_full 'Dalton transactions (Cambridge, England : 2003)'
_journal_page_first 15687
_journal_page_last 15698
_journal_paper_doi 10.1039/c9dt02447f
_journal_volume 48
_journal_year 2019
_chemical_formula_moiety 'C54 H40 Cu2 F6 I2 N P3, C5 H12'
_chemical_formula_sum 'C59 H52 Cu2 F6 I2 N P3'
_chemical_formula_weight 1362.80
_space_group_crystal_system monoclinic
_space_group_IT_number 14
_space_group_name_Hall '-P 2yn'
_space_group_name_H-M_alt 'P 1 21/n 1'
_symmetry_space_group_name_Hall '-P 2yn'
_symmetry_space_group_name_H-M 'P 1 21/n 1'
_atom_sites_solution_hydrogens geom
_atom_sites_solution_primary direct
_audit_creation_date 2019-04-08
_audit_creation_method
;
Olex2 1.2
(compiled 2018.05.29 svn.r3508 for OlexSys, GUI svn.r5506)
;
_audit_update_record
;
2019-05-28 deposited with the CCDC.    2019-08-21 downloaded from the CCDC.
;
_cell_angle_alpha 90
_cell_angle_beta 102.080(2)
_cell_angle_gamma 90
_cell_formula_units_Z 4
_cell_length_a 18.9997(6)
_cell_length_b 12.9197(5)
_cell_length_c 23.7991(6)
_cell_measurement_reflns_used 50057
_cell_measurement_temperature 180.15
_cell_measurement_theta_max 73.18
_cell_measurement_theta_min 3.34
_cell_volume 5712.6(3)
_computing_molecular_graphics 'Olex2 (Dolomanov et al., 2009)'
_computing_publication_material 'Olex2 (Dolomanov et al., 2009)'
_computing_structure_refinement 'ShelXL (Sheldrick, 2015)'
_computing_structure_solution 'ShelXS (Sheldrick, 2008)'
_diffrn_ambient_temperature 180.15
_diffrn_detector Pilatus300K
_diffrn_detector_area_resol_mean 5.81
_diffrn_detector_type DECTRIS
_diffrn_measured_fraction_theta_full 0.984
_diffrn_measured_fraction_theta_max 0.984
_diffrn_measurement_device '4-circle goniometer'
_diffrn_measurement_device_type 'Stoe StadiVari'
_diffrn_measurement_method 'rotation method, \w scans'
_diffrn_radiation_collimation '0.6 mm diameter'
_diffrn_radiation_monochromator 'multilayer optics'
_diffrn_radiation_polarisn_norm 0
_diffrn_radiation_probe x-ray
_diffrn_radiation_type CuK\a
_diffrn_radiation_wavelength 1.54186
_diffrn_reflns_av_R_equivalents 0.1121
_diffrn_reflns_av_unetI/netI 0.0879
_diffrn_reflns_Laue_measured_fraction_full 0.984
_diffrn_reflns_Laue_measured_fraction_max 0.984
_diffrn_reflns_limit_h_max 16
_diffrn_reflns_limit_h_min -22
_diffrn_reflns_limit_k_max 13
_diffrn_reflns_limit_k_min -15
_diffrn_reflns_limit_l_max 27
_diffrn_reflns_limit_l_min -27
_diffrn_reflns_number 22256
_diffrn_reflns_point_group_measured_fraction_full 0.984
_diffrn_reflns_point_group_measured_fraction_max 0.984
_diffrn_reflns_theta_full 64.000
_diffrn_reflns_theta_max 64.000
_diffrn_reflns_theta_min 3.340
_diffrn_source 'Cu Genix 3D'
_diffrn_source_current 1.000
_diffrn_source_power 0.050
_diffrn_source_target Cu
_diffrn_source_type 'microfocus sealed X-ray tube'
_diffrn_source_voltage 50
_exptl_absorpt_coefficient_mu 10.677
_exptl_absorpt_correction_T_max 0.3089
_exptl_absorpt_correction_T_min 0.0177
_exptl_absorpt_correction_type multi-scan
_exptl_absorpt_process_details
;
STOE X-Red32, absorption correction by Gaussian integration, analogous to
P. Coppens, "The Evaluation of Absorption and Extinction in Single-Crystal
Structure Analysis", published in: F. R. Ahmed (Editor), "Crystallographic
Computing", Munksgaard, Copenhagen (1970), 255 - 270.
Afterwards scaling of reflection intensities was performed within STOE LANA.
Finally a spherical absorption correction was done within STOE LANA.
;
_exptl_crystal_colour 'greenish yellow'
_exptl_crystal_colour_modifier greenish
_exptl_crystal_colour_primary yellow
_exptl_crystal_density_diffrn 1.585
_exptl_crystal_description plate
_exptl_crystal_F_000 2704
_exptl_crystal_size_max 0.16
_exptl_crystal_size_mid 0.14
_exptl_crystal_size_min 0.04
_refine_diff_density_max 4.411
_refine_diff_density_min -4.412
_refine_diff_density_rms 0.413
_refine_ls_extinction_coef 0.00124(15)
_refine_ls_extinction_expression Fc^*^=kFc[1+0.001xFc^2^\l^3^/sin(2\q)]^-1/4^
_refine_ls_extinction_method 'SHELXL-2018/3 (Sheldrick 2018)'
_refine_ls_goodness_of_fit_ref 1.266
_refine_ls_hydrogen_treatment constr
_refine_ls_matrix_type full
_refine_ls_number_parameters 635
_refine_ls_number_reflns 9312
_refine_ls_number_restraints 7
_refine_ls_restrained_S_all 1.266
_refine_ls_R_factor_all 0.1290
_refine_ls_R_factor_gt 0.1216
_refine_ls_shift/su_max 0.001
_refine_ls_shift/su_mean 0.000
_refine_ls_structure_factor_coef Fsqd
_refine_ls_weighting_details 'w=1/[\s^2^(Fo^2^)+(0.2000P)^2^] where P=(Fo^2^+2Fc^2^)/3'
_refine_ls_weighting_scheme calc
_refine_ls_wR_factor_gt 0.2920
_refine_ls_wR_factor_ref 0.2999
_reflns_Friedel_coverage 0.000
_reflns_number_gt 7879
_reflns_number_total 9312
_reflns_threshold_expression 'I > 2\s(I)'
_cod_data_source_file c9dt02447f2.cif
_cod_data_source_block jmb057
_cod_depositor_comments 'Adding full bibliography for 7700890--7700898.cif.'
_cod_database_code 7700895
_shelx_shelxl_version_number 2018/3
_shelx_space_group_comment
;
The symmetry employed for this shelxl refinement is uniquely defined
by the following loop, which should always be used as a source of
symmetry information in preference to the above space-group names.
They are only intended as comments.
;
_shelx_estimated_absorpt_t_max 0.675
_shelx_estimated_absorpt_t_min 0.280
_olex2_refinement_description
;
1. Fixed Uiso
 At 1.2 times of:
  All C(H) groups, All C(H,H) groups
 At 1.5 times of:
  All C(H,H,H) groups
2. Restrained distances
 C56-C55 = C57-C56 = C58-C57 = C59-C58
 1.54 with sigma of 0.02
 C55-C57
 2.51 with sigma of 0.02
 C56-C58
 2.51 with sigma of 0.02
 C57-C59
 2.51 with sigma of 0.02
3.a Secondary CH2 refined with riding coordinates:
 C56(H56A,H56B), C57(H57A,H57B), C58(H58A,H58B)
3.b Me refined with riding coordinates:
 C55(H55A,H55B,H55C), C59(H59A,H59B,H59C)
3.c Aromatic/amide H refined with riding coordinates:
 C2(H2), C4(H4), C5(H5), C8(H8), C9(H9), C10(H10), C11(H11), C12(H12),
 C14(H14), C15(H15), C16(H16), C17(H17), C18(H18), C20(H20), C21(H21), C23(H23),
  C24(H24), C26(H26), C27(H27), C29(H29), C30(H30), C32(H32), C33(H33),
 C35(H35), C36(H36), C38(H38), C39(H39), C41(H41), C42(H42), C44(H44), C45(H45),
  C47(H47), C48(H48), C50(H50), C51(H51), C53(H53), C54(H54)
3.d Idealised Me refined as rotating group:
 C6(H6A,H6B,H6C)
;
_olex2_submission_special_instructions 'No special instructions were received'

loop_
_space_group_symop_operation_xyz
'x, y, z'
'-x+1/2, y+1/2, -z+1/2'
'-x, -y, -z'
'x-1/2, -y-1/2, z-1/2'

loop_
_atom_site_label
_atom_site_type_symbol
_atom_site_fract_x
_atom_site_fract_y
_atom_site_fract_z
_atom_site_U_iso_or_equiv
_atom_site_adp_type
_atom_site_occupancy
_atom_site_site_symmetry_order
_atom_site_calc_flag
_atom_site_refinement_flags_posn
I1 I 0.40203(3) 0.96408(4) 0.22609(2) 0.0367(3) Uani 1 1 d .
I2 I 0.55241(3) 1.20781(4) 0.30071(3) 0.0405(3) Uani 1 1 d .
Cu1 Cu 0.54003(7) 1.00711(10) 0.27050(6) 0.0348(4) Uani 1 1 d .
Cu2 Cu 0.43527(7) 1.10395(10) 0.31324(6) 0.0335(4) Uani 1 1 d .
P1 P 0.55821(12) 0.90532(17) 0.34875(9) 0.0299(5) Uani 1 1 d .
P2 P 0.61011(13) 0.99053(19) 0.20550(10) 0.0359(6) Uani 1 1 d .
P3 P 0.34298(12) 1.21632(16) 0.30182(10) 0.0311(5) Uani 1 1 d .
F1 F 0.9113(4) 0.9647(8) 0.3373(4) 0.084(3) Uani 1 1 d .
F2 F 0.5877(6) 1.3420(9) 0.0412(5) 0.108(4) Uani 1 1 d .
F3 F 0.5611(7) 0.6321(9) 0.0474(5) 0.129(5) Uani 1 1 d .
F4 F 0.2402(5) 1.3089(7) 0.0532(3) 0.075(2) Uani 1 1 d .
F5 F 0.4037(5) 1.6173(6) 0.4242(4) 0.078(2) Uani 1 1 d .
F6 F 0.0831(4) 1.0332(6) 0.3649(4) 0.072(2) Uani 1 1 d .
N1 N 0.4521(4) 1.0094(6) 0.3862(3) 0.0309(16) Uani 1 1 d .
C1 C 0.4914(5) 0.9217(7) 0.3939(4) 0.0300(18) Uani 1 1 d .
C2 C 0.4856(5) 0.8505(7) 0.4374(4) 0.0320(18) Uani 1 1 d .
H2 H 0.513641 0.788972 0.441817 0.038 Uiso 1 1 calc R
C3 C 0.4385(5) 0.8703(7) 0.4744(4) 0.036(2) Uani 1 1 d .
C4 C 0.4010(5) 0.9619(7) 0.4670(4) 0.036(2) Uani 1 1 d .
H4 H 0.370463 0.980177 0.492364 0.043 Uiso 1 1 calc R
C5 C 0.4080(5) 1.0285(7) 0.4217(4) 0.036(2) Uani 1 1 d .
H5 H 0.380005 1.089984 0.416195 0.044 Uiso 1 1 calc R
C6 C 0.4303(6) 0.7966(8) 0.5207(4) 0.043(2) Uani 1 1 d .
H6A H 0.453917 0.730989 0.515251 0.065 Uiso 1 1 calc GR
H6B H 0.379011 0.784221 0.519080 0.065 Uiso 1 1 calc GR
H6C H 0.452482 0.825988 0.558148 0.065 Uiso 1 1 calc GR
C7 C 0.5535(5) 0.7686(8) 0.3310(4) 0.0362(19) Uani 1 1 d .
C8 C 0.4860(6) 0.7195(8) 0.3142(5) 0.045(2) Uani 1 1 d .
H8 H 0.442991 0.755682 0.316106 0.054 Uiso 1 1 calc R
C9 C 0.4830(7) 0.6163(9) 0.2947(5) 0.051(3) Uani 1 1 d .
H9 H 0.437430 0.583531 0.284029 0.061 Uiso 1 1 calc R
C10 C 0.5432(7) 0.5615(10) 0.2905(5) 0.058(3) Uani 1 1 d .
H10 H 0.540223 0.491357 0.278214 0.070 Uiso 1 1 calc R
C11 C 0.6099(8) 0.6133(11) 0.3050(5) 0.063(3) Uani 1 1 d .
H11 H 0.652436 0.578333 0.300556 0.075 Uiso 1 1 calc R
C12 C 0.6149(6) 0.7127(9) 0.3253(5) 0.048(3) Uani 1 1 d .
H12 H 0.660872 0.744439 0.335812 0.058 Uiso 1 1 calc R
C13 C 0.6412(5) 0.9162(8) 0.4038(4) 0.040(2) Uani 1 1 d .
C14 C 0.6658(5) 0.8442(8) 0.4463(4) 0.040(2) Uani 1 1 d .
H14 H 0.638952 0.782648 0.447830 0.048 Uiso 1 1 calc R
C15 C 0.7280(7) 0.8597(11) 0.4862(5) 0.057(3) Uani 1 1 d .
H15 H 0.744505 0.807743 0.514144 0.068 Uiso 1 1 calc R
C16 C 0.7669(7) 0.9495(12) 0.4865(5) 0.061(3) Uani 1 1 d .
H16 H 0.808341 0.961833 0.515815 0.073 Uiso 1 1 calc R
C17 C 0.7450(6) 1.0211(11) 0.4439(5) 0.055(3) Uani 1 1 d .
H17 H 0.773136 1.081355 0.442296 0.066 Uiso 1 1 calc R
C18 C 0.6828(6) 1.0062(10) 0.4037(5) 0.050(3) Uani 1 1 d .
H18 H 0.667531 1.057609 0.375157 0.060 Uiso 1 1 calc R
C19 C 0.7036(6) 0.9794(8) 0.2413(4) 0.038(2) Uani 1 1 d .
C20 C 0.7457(7) 0.8932(8) 0.2410(5) 0.052(3) Uani 1 1 d .
H20 H 0.727185 0.835881 0.217522 0.062 Uiso 1 1 calc R
C21 C 0.8159(7) 0.8878(10) 0.2749(6) 0.063(3) Uani 1 1 d .
H21 H 0.843426 0.826223 0.275632 0.075 Uiso 1 1 calc R
C22 C 0.8437(6) 0.9701(11) 0.3062(6) 0.058(3) Uani 1 1 d .
C23 C 0.8032(6) 1.0589(10) 0.3079(5) 0.051(3) Uani 1 1 d .
H23 H 0.823734 1.115808 0.330912 0.061 Uiso 1 1 calc R
C24 C 0.7347(6) 1.0656(8) 0.2772(5) 0.046(2) Uani 1 1 d .
H24 H 0.707186 1.126419 0.279175 0.055 Uiso 1 1 calc R
C25 C 0.6081(6) 1.1015(8) 0.1566(4) 0.041(2) Uani 1 1 d .
C26 C 0.6684(6) 1.1388(9) 0.1400(5) 0.050(2) Uani 1 1 d .
H26 H 0.714410 1.109554 0.154887 0.060 Uiso 1 1 calc R
C27 C 0.6606(8) 1.2206(10) 0.1007(5) 0.063(3) Uani 1 1 d .
H27 H 0.701887 1.246735 0.088817 0.075 Uiso 1 1 calc R
C28 C 0.5983(8) 1.2615(11) 0.0801(6) 0.062(3) Uani 1 1 d .
C29 C 0.5353(8) 1.2250(15) 0.0959(7) 0.081(5) Uani 1 1 d .
H29 H 0.489847 1.255089 0.080080 0.097 Uiso 1 1 calc R
C30 C 0.5411(7) 1.1455(12) 0.1344(6) 0.065(4) Uani 1 1 d .
H30 H 0.499452 1.120145 0.146034 0.078 Uiso 1 1 calc R
C31 C 0.5956(6) 0.8804(8) 0.1564(4) 0.044(2) Uani 1 1 d .
C32 C 0.5528(7) 0.7989(9) 0.1672(6) 0.054(3) Uani 1 1 d .
H32 H 0.531118 0.801944 0.199641 0.065 Uiso 1 1 calc R
C33 C 0.5408(7) 0.7115(9) 0.1307(8) 0.070(4) Uani 1 1 d .
H33 H 0.512461 0.654661 0.138285 0.084 Uiso 1 1 calc R
C34 C 0.5726(10) 0.7132(10) 0.0834(7) 0.076(5) Uani 1 1 d .
C35 C 0.6180(13) 0.7910(13) 0.0732(6) 0.094(6) Uani 1 1 d .
H35 H 0.641986 0.786936 0.041969 0.112 Uiso 1 1 calc R
C36 C 0.6273(11) 0.8733(11) 0.1091(6) 0.081(5) Uani 1 1 d .
H36 H 0.656898 0.928772 0.101558 0.098 Uiso 1 1 calc R
C37 C 0.3081(5) 1.2490(7) 0.2254(4) 0.036(2) Uani 1 1 d .
C38 C 0.3553(6) 1.2413(9) 0.1877(5) 0.048(2) Uani 1 1 d .
H38 H 0.403985 1.222122 0.202128 0.058 Uiso 1 1 calc R
C39 C 0.3322(7) 1.2613(10) 0.1301(5) 0.054(3) Uani 1 1 d .
H39 H 0.363933 1.255112 0.104273 0.065 Uiso 1 1 calc R
C40 C 0.2614(7) 1.2905(9) 0.1108(5) 0.054(3) Uani 1 1 d .
C41 C 0.2134(6) 1.2967(8) 0.1459(5) 0.046(3) Uani 1 1 d .
H41 H 0.164636 1.314649 0.130893 0.055 Uiso 1 1 calc R
C42 C 0.2371(5) 1.2763(7) 0.2037(5) 0.040(2) Uani 1 1 d .
H42 H 0.204443 1.281135 0.228785 0.048 Uiso 1 1 calc R
C43 C 0.3599(5) 1.3411(7) 0.3375(4) 0.039(2) Uani 1 1 d .
C44 C 0.3105(6) 1.4247(8) 0.3252(5) 0.046(2) Uani 1 1 d .
H44 H 0.267591 1.417702 0.296674 0.055 Uiso 1 1 calc R
C45 C 0.3258(7) 1.5172(8) 0.3556(5) 0.054(3) Uani 1 1 d .
H45 H 0.293675 1.574295 0.348171 0.064 Uiso 1 1 calc R
C46 C 0.3894(8) 1.5238(8) 0.3970(5) 0.055(3) Uani 1 1 d .
C47 C 0.4377(7) 1.4503(10) 0.4073(6) 0.060(3) Uani 1 1 d .
H47 H 0.482240 1.460526 0.433525 0.072 Uiso 1 1 calc R
C48 C 0.4213(6) 1.3543(9) 0.3782(5) 0.048(2) Uani 1 1 d .
H48 H 0.453957 1.298192 0.387317 0.058 Uiso 1 1 calc R
C49 C 0.2625(5) 1.1692(6) 0.3237(4) 0.0334(19) Uani 1 1 d .
C50 C 0.2208(6) 1.2219(8) 0.3544(5) 0.044(2) Uani 1 1 d .
H50 H 0.233936 1.290743 0.366125 0.053 Uiso 1 1 calc R
C51 C 0.1603(6) 1.1791(10) 0.3692(5) 0.052(3) Uani 1 1 d .
H51 H 0.131902 1.216848 0.390563 0.063 Uiso 1 1 calc R
C52 C 0.1434(6) 1.0791(9) 0.3513(5) 0.048(2) Uani 1 1 d .
C53 C 0.1822(6) 1.0226(8) 0.3198(6) 0.050(3) Uani 1 1 d .
H53 H 0.167935 0.954336 0.307494 0.060 Uiso 1 1 calc R
C54 C 0.2426(6) 1.0671(8) 0.3063(5) 0.050(3) Uani 1 1 d .
H54 H 0.270897 1.028725 0.285159 0.060 Uiso 1 1 calc R
C55 C 0.601(2) 1.062(4) -0.048(2) 0.24(2) Uiso 1 1 d D
H55A H 0.569506 1.084349 -0.084517 0.363 Uiso 1 1 calc R
H55B H 0.577783 1.005314 -0.031763 0.363 Uiso 1 1 calc R
H55C H 0.609367 1.120190 -0.021512 0.363 Uiso 1 1 calc R
C56 C 0.673(2) 1.025(6) -0.0604(15) 0.49(7) Uiso 1 1 d D
H56A H 0.664053 0.966566 -0.088132 0.593 Uiso 1 1 calc R
H56B H 0.695683 1.081611 -0.077866 0.593 Uiso 1 1 calc R
C57 C 0.7221(14) 0.990(2) -0.0057(14) 0.159(11) Uiso 1 1 d D
H57A H 0.695789 0.994575 0.026014 0.191 Uiso 1 1 calc R
H57B H 0.734077 0.915936 -0.009831 0.191 Uiso 1 1 calc R
C58 C 0.7906(17) 1.049(2) 0.0111(19) 0.216(18) Uiso 1 1 d D
H58A H 0.782078 1.111870 0.032510 0.259 Uiso 1 1 calc R
H58B H 0.806735 1.071313 -0.023994 0.259 Uiso 1 1 calc R
C59 C 0.8496(16) 0.983(3) 0.0485(17) 0.201(17) Uiso 1 1 d D
H59A H 0.893898 1.024293 0.058810 0.302 Uiso 1 1 calc R
H59B H 0.834012 0.962323 0.083508 0.302 Uiso 1 1 calc R
H59C H 0.858645 0.921805 0.027059 0.302 Uiso 1 1 calc R

loop_
_atom_site_aniso_label
_atom_site_aniso_U_11
_atom_site_aniso_U_22
_atom_site_aniso_U_33
_atom_site_aniso_U_23
_atom_site_aniso_U_13
_atom_site_aniso_U_12
I1 0.0268(4) 0.0354(4) 0.0455(4) -0.0059(2) 0.0019(3) -0.0006(2)
I2 0.0358(4) 0.0322(4) 0.0546(5) -0.0017(2) 0.0119(3) -0.0063(2)
Cu1 0.0301(8) 0.0352(7) 0.0401(8) 0.0022(5) 0.0097(6) -0.0009(5)
Cu2 0.0276(7) 0.0284(7) 0.0437(7) 0.0036(5) 0.0057(5) 0.0044(5)
P1 0.0241(11) 0.0308(10) 0.0346(11) 0.0002(8) 0.0058(9) 0.0022(8)
P2 0.0342(13) 0.0346(11) 0.0409(12) -0.0021(9) 0.0121(10) -0.0061(10)
P3 0.0266(11) 0.0236(10) 0.0408(12) -0.0004(8) 0.0021(9) 0.0020(8)
F1 0.044(4) 0.107(7) 0.094(6) 0.021(5) -0.004(4) 0.013(4)
F2 0.102(7) 0.112(8) 0.118(8) 0.065(7) 0.042(6) 0.006(6)
F3 0.143(10) 0.077(6) 0.137(9) -0.060(7) -0.037(8) 0.025(7)
F4 0.083(6) 0.086(5) 0.051(4) 0.015(4) 0.006(4) 0.006(5)
F5 0.106(7) 0.038(4) 0.089(5) -0.027(3) 0.017(5) -0.013(4)
F6 0.046(4) 0.060(4) 0.117(7) 0.010(4) 0.037(4) -0.007(3)
N1 0.029(4) 0.030(4) 0.031(4) -0.001(3) 0.001(3) 0.006(3)
C1 0.021(4) 0.033(4) 0.035(4) -0.004(3) 0.005(3) 0.002(3)
C2 0.030(5) 0.030(4) 0.037(4) 0.003(3) 0.007(4) 0.001(3)
C3 0.038(5) 0.035(5) 0.032(4) -0.005(3) 0.001(4) 0.000(4)
C4 0.031(5) 0.037(5) 0.041(5) -0.004(4) 0.011(4) 0.000(4)
C5 0.034(5) 0.032(4) 0.043(5) -0.002(4) 0.008(4) 0.003(4)
C6 0.048(6) 0.038(5) 0.045(5) 0.002(4) 0.014(5) -0.006(4)
C7 0.031(5) 0.037(4) 0.041(5) -0.001(4) 0.007(4) 0.000(4)
C8 0.039(6) 0.035(5) 0.059(6) -0.002(4) 0.009(5) 0.001(4)
C9 0.055(7) 0.042(6) 0.061(6) -0.006(5) 0.021(5) -0.010(5)
C10 0.071(8) 0.044(6) 0.064(7) -0.012(5) 0.023(6) 0.002(6)
C11 0.058(8) 0.067(8) 0.062(7) -0.016(6) 0.010(6) 0.022(6)
C12 0.039(6) 0.048(6) 0.056(6) -0.014(4) 0.004(5) 0.013(4)
C13 0.037(5) 0.046(5) 0.038(5) -0.002(4) 0.014(4) 0.005(4)
C14 0.034(5) 0.038(5) 0.047(5) -0.004(4) 0.003(4) 0.011(4)
C15 0.048(7) 0.069(7) 0.050(6) -0.016(5) 0.001(5) 0.019(6)
C16 0.037(6) 0.086(9) 0.056(7) -0.026(6) 0.002(5) 0.003(6)
C17 0.039(6) 0.074(8) 0.049(6) -0.010(5) 0.003(5) -0.005(5)
C18 0.043(6) 0.057(6) 0.050(6) 0.001(5) 0.011(5) -0.002(5)
C19 0.038(5) 0.040(5) 0.040(5) -0.004(4) 0.015(4) -0.008(4)
C20 0.048(6) 0.035(5) 0.072(7) 0.000(5) 0.013(5) 0.013(5)
C21 0.057(8) 0.052(7) 0.080(8) 0.013(6) 0.015(6) 0.005(6)
C22 0.027(6) 0.073(8) 0.076(8) 0.023(6) 0.019(5) 0.011(5)
C23 0.033(6) 0.065(7) 0.054(6) -0.011(5) 0.008(5) 0.000(5)
C24 0.040(6) 0.036(5) 0.060(6) -0.010(4) 0.008(5) 0.004(4)
C25 0.040(6) 0.041(5) 0.043(5) 0.008(4) 0.010(4) -0.001(4)
C26 0.043(6) 0.048(6) 0.057(6) 0.009(5) 0.009(5) -0.003(5)
C27 0.080(9) 0.062(7) 0.057(7) 0.011(6) 0.038(7) -0.021(7)
C28 0.063(8) 0.056(7) 0.065(7) 0.021(6) 0.008(6) 0.008(6)
C29 0.050(8) 0.106(12) 0.090(10) 0.057(9) 0.020(7) 0.025(8)
C30 0.040(6) 0.087(9) 0.067(7) 0.034(7) 0.012(6) 0.000(6)
C31 0.047(6) 0.035(5) 0.049(5) -0.010(4) 0.005(5) -0.012(4)
C32 0.040(6) 0.040(6) 0.079(8) -0.001(5) 0.004(6) -0.001(5)
C33 0.042(7) 0.035(6) 0.125(13) -0.008(6) 0.002(7) -0.009(5)
C34 0.092(11) 0.049(8) 0.073(8) -0.023(6) -0.015(8) 0.005(7)
C35 0.17(2) 0.069(10) 0.049(7) -0.013(6) 0.036(9) -0.015(10)
C36 0.142(15) 0.048(7) 0.070(8) -0.012(6) 0.055(9) -0.019(8)
C37 0.034(5) 0.031(4) 0.042(5) 0.005(4) 0.005(4) 0.001(4)
C38 0.043(6) 0.050(6) 0.048(6) 0.009(5) 0.003(5) 0.017(5)
C39 0.060(7) 0.052(6) 0.055(6) 0.009(5) 0.020(5) 0.013(6)
C40 0.060(8) 0.045(6) 0.047(6) 0.008(4) -0.011(5) 0.007(5)
C41 0.040(6) 0.040(5) 0.049(6) 0.009(4) -0.010(5) -0.007(4)
C42 0.032(5) 0.032(5) 0.052(6) 0.006(4) -0.002(4) -0.006(4)
C43 0.032(5) 0.031(5) 0.053(5) -0.002(4) 0.012(4) 0.004(4)
C44 0.048(6) 0.027(5) 0.060(6) -0.006(4) 0.004(5) 0.005(4)
C45 0.064(8) 0.030(5) 0.068(7) 0.002(5) 0.016(6) 0.006(5)
C46 0.076(9) 0.029(5) 0.063(7) -0.019(5) 0.020(6) -0.017(5)
C47 0.050(7) 0.053(7) 0.070(8) -0.020(6) -0.005(6) -0.009(6)
C48 0.037(6) 0.043(6) 0.061(6) -0.012(5) 0.002(5) 0.006(4)
C49 0.030(5) 0.021(4) 0.045(5) 0.006(4) 0.001(4) 0.007(4)
C50 0.044(6) 0.033(5) 0.057(6) -0.009(4) 0.010(5) -0.002(4)
C51 0.039(6) 0.057(6) 0.067(7) -0.017(5) 0.025(5) -0.007(5)
C52 0.036(6) 0.045(6) 0.065(7) 0.006(5) 0.016(5) 0.000(5)
C53 0.039(6) 0.024(4) 0.085(8) -0.001(4) 0.009(5) -0.002(4)
C54 0.052(7) 0.023(4) 0.075(7) -0.014(4) 0.014(5) 0.000(4)

loop_
_atom_type_symbol
_atom_type_description
_atom_type_scat_dispersion_real
_atom_type_scat_dispersion_imag
_atom_type_scat_source
C C 0.0181 0.0091 'International Tables Vol C Tables 4.2.6.8 and 6.1.1.4'
H H 0.0000 0.0000 'International Tables Vol C Tables 4.2.6.8 and 6.1.1.4'
Cu Cu -1.9646 0.5888 'International Tables Vol C Tables 4.2.6.8 and 6.1.1.4'
F F 0.0727 0.0534 'International Tables Vol C Tables 4.2.6.8 and 6.1.1.4'
I I -0.3257 6.8362 'International Tables Vol C Tables 4.2.6.8 and 6.1.1.4'
N N 0.0311 0.0180 'International Tables Vol C Tables 4.2.6.8 and 6.1.1.4'
P P 0.2955 0.4335 'International Tables Vol C Tables 4.2.6.8 and 6.1.1.4'

loop_
_exptl_crystal_face_index_h
_exptl_crystal_face_index_k
_exptl_crystal_face_index_l
_exptl_crystal_face_perp_dist
1 -1 30 0.0509
-1 -1 -30 0.0488
10 -5 -2 0.0288
-30 17 10 0.0285
-30 -25 -2 0.0425
30 26 1 0.0426

loop_
_geom_angle_atom_site_label_1
_geom_angle_atom_site_label_2
_geom_angle_atom_site_label_3
_geom_angle
Cu1 I1 Cu2 60.58(4)
Cu2 I2 Cu1 61.08(4)
I1 Cu1 I2 109.28(5)
I1 Cu1 Cu2 60.64(4)
I2 Cu1 Cu2 59.10(4)
P1 Cu1 I1 100.02(7)
P1 Cu1 I2 110.69(8)
P1 Cu1 Cu2 87.54(7)
P1 Cu1 P2 120.21(10)
P2 Cu1 I1 112.38(8)
P2 Cu1 I2 104.13(8)
P2 Cu1 Cu2 152.11(9)
I2 Cu2 I1 108.33(5)
I2 Cu2 Cu1 59.81(4)
Cu1 Cu2 I1 58.78(4)
P3 Cu2 I1 106.60(7)
P3 Cu2 I2 108.02(8)
P3 Cu2 Cu1 149.80(9)
N1 Cu2 I1 102.4(2)
N1 Cu2 I2 113.6(2)
N1 Cu2 Cu1 92.6(2)
N1 Cu2 P3 117.2(2)
C1 P1 Cu1 114.3(3)
C7 P1 Cu1 112.7(3)
C7 P1 C1 104.0(4)
C7 P1 C13 103.5(5)
C13 P1 Cu1 120.5(3)
C13 P1 C1 99.7(4)
C19 P2 Cu1 110.4(3)
C19 P2 C25 104.4(5)
C19 P2 C31 104.0(5)
C25 P2 Cu1 115.0(4)
C31 P2 Cu1 118.8(4)
C31 P2 C25 102.8(5)
C37 P3 Cu2 112.1(3)
C43 P3 Cu2 117.3(3)
C43 P3 C37 104.4(4)
C43 P3 C49 103.9(4)
C49 P3 Cu2 115.5(3)
C49 P3 C37 102.0(4)
C1 N1 Cu2 126.0(6)
C5 N1 Cu2 114.3(6)
C5 N1 C1 118.2(8)
N1 C1 P1 116.6(7)
N1 C1 C2 121.6(8)
C2 C1 P1 121.7(7)
C3 C2 C1 120.1(8)
C2 C3 C6 121.8(9)
C4 C3 C2 117.3(9)
C4 C3 C6 120.9(9)
C3 C4 C5 119.6(9)
N1 C5 C4 123.1(9)
C8 C7 P1 120.1(7)
C12 C7 P1 121.5(8)
C12 C7 C8 117.8(10)
C9 C8 C7 119.3(10)
C10 C9 C8 122.6(11)
C9 C10 C11 117.3(11)
C12 C11 C10 121.5(12)
C11 C12 C7 121.4(11)
C14 C13 P1 125.6(8)
C14 C13 C18 117.0(10)
C18 C13 P1 117.5(8)
C15 C14 C13 121.5(11)
C14 C15 C16 120.8(12)
C17 C16 C15 119.1(11)
C18 C17 C16 120.4(13)
C17 C18 C13 121.1(11)
C20 C19 P2 125.4(8)
C20 C19 C24 117.3(10)
C24 C19 P2 117.1(8)
C19 C20 C21 121.4(11)
C22 C21 C20 119.7(12)
F1 C22 C23 119.9(13)
C21 C22 F1 119.1(12)
C21 C22 C23 121.0(11)
C24 C23 C22 120.9(11)
C23 C24 C19 119.7(10)
C26 C25 P2 123.1(8)
C26 C25 C30 119.9(10)
C30 C25 P2 117.0(8)
C25 C26 C27 118.6(11)
C28 C27 C26 121.5(12)
F2 C28 C29 114.7(12)
C27 C28 F2 123.8(13)
C27 C28 C29 121.5(12)
C30 C29 C28 118.5(12)
C29 C30 C25 120.1(12)
C32 C31 P2 119.3(9)
C32 C31 C36 118.2(11)
C36 C31 P2 122.5(9)
C31 C32 C33 121.2(13)
C34 C33 C32 116.4(12)
F3 C34 C33 117.8(16)
F3 C34 C35 118.8(17)
C35 C34 C33 123.4(12)
C36 C35 C34 117.8(15)
C35 C36 C31 122.9(14)
C38 C37 P3 118.0(7)
C42 C37 P3 123.1(8)
C42 C37 C38 118.9(9)
C39 C38 C37 120.9(10)
C38 C39 C40 117.9(11)
F4 C40 C39 116.3(12)
C41 C40 F4 120.8(11)
C41 C40 C39 122.9(10)
C40 C41 C42 118.7(10)
C41 C42 C37 120.7(10)
C44 C43 P3 122.2(8)
C48 C43 P3 119.0(8)
C48 C43 C44 118.8(9)
C45 C44 C43 119.2(10)
C46 C45 C44 118.3(11)
F5 C46 C45 116.4(11)
C47 C46 F5 119.4(12)
C47 C46 C45 124.0(10)
C46 C47 C48 117.9(11)
C43 C48 C47 121.6(11)
C50 C49 P3 127.0(7)
C50 C49 C54 118.2(10)
C54 C49 P3 114.8(8)
C49 C50 C51 122.8(10)
C52 C51 C50 116.6(10)
C51 C52 F6 118.6(10)
C53 C52 F6 117.8(10)
C53 C52 C51 123.6(10)
C52 C53 C54 118.3(10)
C53 C54 C49 120.5(10)
C57 C56 C55 111(2)
C58 C57 C56 115(2)
C57 C58 C59 111.2(19)

loop_
_geom_bond_atom_site_label_1
_geom_bond_atom_site_label_2
_geom_bond_distance
I1 Cu1 2.6722(14)
I1 Cu2 2.7235(14)
I2 Cu1 2.6880(15)
I2 Cu2 2.6684(14)
Cu1 Cu2 2.7219(18)
Cu1 P1 2.247(3)
Cu1 P2 2.253(3)
Cu2 P3 2.249(3)
Cu2 N1 2.091(7)
P1 C1 1.839(9)
P1 C7 1.814(10)
P1 C13 1.832(10)
P2 C19 1.807(11)
P2 C25 1.841(10)
P2 C31 1.826(10)
P3 C37 1.849(9)
P3 C43 1.819(10)
P3 C49 1.820(10)
F1 C22 1.341(14)
F2 C28 1.378(15)
F3 C34 1.342(15)
F4 C40 1.365(13)
F5 C46 1.370(12)
F6 C52 1.387(13)
N1 C1 1.349(12)
N1 C5 1.331(13)
C1 C2 1.407(13)
C2 C3 1.403(14)
C3 C4 1.374(14)
C3 C6 1.489(13)
C4 C5 1.408(14)
C7 C8 1.411(15)
C7 C12 1.403(14)
C8 C9 1.410(15)
C9 C10 1.366(18)
C10 C11 1.41(2)
C11 C12 1.368(17)
C13 C14 1.382(15)
C13 C18 1.408(16)
C14 C15 1.367(16)
C15 C16 1.38(2)
C16 C17 1.37(2)
C17 C18 1.370(17)
C19 C20 1.374(15)
C19 C24 1.453(14)
C20 C21 1.408(18)
C21 C22 1.34(2)
C22 C23 1.388(18)
C23 C24 1.356(16)
C25 C26 1.376(15)
C25 C30 1.392(17)
C26 C27 1.399(17)
C27 C28 1.29(2)
C28 C29 1.41(2)
C29 C30 1.367(19)
C31 C32 1.386(16)
C31 C36 1.387(18)
C32 C33 1.413(18)
C33 C34 1.39(2)
C34 C35 1.38(2)
C35 C36 1.35(2)
C37 C38 1.398(15)
C37 C42 1.386(14)
C38 C39 1.375(15)
C39 C40 1.380(18)
C40 C41 1.360(18)
C41 C42 1.380(15)
C43 C44 1.421(14)
C43 C48 1.361(15)
C44 C45 1.396(15)
C45 C46 1.393(19)
C46 C47 1.307(19)
C47 C48 1.422(16)
C49 C50 1.366(14)
C49 C54 1.410(13)
C50 C51 1.387(16)
C51 C52 1.377(16)
C52 C53 1.367(16)
C53 C54 1.380(17)
C55 C56 1.53(2)
C56 C57 1.51(2)
C57 C58 1.490(19)
C58 C59 1.534(19)
